data_4509371
loop_
_publ_author_name
'Li, Xia'
'Wu, Ben-Lai'
'Niu, Cao-Yuan'
'Niu, Yun-Yin'
'Zhang, Hong-Yun'

_publ_section_title
;
 Syntheses of Metal&#x2212;2-(Pyridin-4-yl)-1H-imidazole-4,5-dicarboxylate
 Networks with Topological Diversity: Gas Adsorption, Thermal Stability
 and Fluorescent Emission Properties
;
_journal_issue 8
_journal_name_full 'Crystal Growth &amp; Design'
_journal_page_first 3423
_journal_paper_doi 10.1021/cg801321e
_journal_volume 9
_journal_year 2009
_chemical_formula_sum 'C10 H11 Fe N3 O7'
_chemical_formula_weight 341.07
_chemical_name_systematic
; 
 ? 
;
_space_group_IT_number 33
_symmetry_cell_setting orthorhombic
_symmetry_space_group_name_Hall 'P 2c -2n'
_symmetry_space_group_name_H-M 'P n a 21'
_atom_sites_solution_hydrogens geom
_atom_sites_solution_primary direct
_atom_sites_solution_secondary difmap
_audit_creation_method SHELXL-97
_cell_angle_alpha 90.00
_cell_angle_beta 90.00
_cell_angle_gamma 90.00
_cell_formula_units_Z 4
_cell_length_a 7.7850(16)
_cell_length_b 10.238(2)
_cell_length_c 15.851(3)
_cell_measurement_temperature 173(2)
_cell_measurement_theta_max 26.8706
_cell_measurement_theta_min 2.3628
_cell_volume 1263.4(4)
_computing_cell_refinement CrystalClear
_computing_data_collection 'CrystalClear (Rigaku, 2000)'
_computing_data_reduction CrystalClear
_computing_molecular_graphics SHELXL97
_computing_publication_material 'SHELXTL (Sheldrick, 1997b)'
_computing_structure_refinement 'SHELXL-97 (Sheldrick, 1997)'
_computing_structure_solution 'SHELXS-97 (Sheldrick, 1990)'
_diffrn_ambient_temperature 173(2)
_diffrn_measured_fraction_theta_full 0.995
_diffrn_measured_fraction_theta_max 0.995
_diffrn_measurement_device_type 'Mercury CCD'
_diffrn_measurement_method '\w scan'
_diffrn_radiation_monochromator graphite
_diffrn_radiation_source 'fine-focus sealed tube'
_diffrn_radiation_type MoK\a
_diffrn_radiation_wavelength 0.71073
_diffrn_reflns_av_R_equivalents 0.0291
_diffrn_reflns_av_sigmaI/netI 0.0354
_diffrn_reflns_limit_h_max 10
_diffrn_reflns_limit_h_min -10
_diffrn_reflns_limit_k_max 13
_diffrn_reflns_limit_k_min -13
_diffrn_reflns_limit_l_max 21
_diffrn_reflns_limit_l_min -21
_diffrn_reflns_number 11057
_diffrn_reflns_theta_full 28.32
_diffrn_reflns_theta_max 28.32
_diffrn_reflns_theta_min 2.37
_exptl_absorpt_coefficient_mu 1.234
_exptl_absorpt_correction_T_max 0.895
_exptl_absorpt_correction_T_min 0.843
_exptl_absorpt_correction_type multi-scan
_exptl_crystal_colour red
_exptl_crystal_density_diffrn 1.793
_exptl_crystal_density_method 'not measured'
_exptl_crystal_description Needle
_exptl_crystal_F_000 696
_exptl_crystal_size_max 0.281
_exptl_crystal_size_mid 0.115
_exptl_crystal_size_min 0.09
_refine_diff_density_max 0.297
_refine_diff_density_min -0.315
_refine_diff_density_rms 0.055
_refine_ls_abs_structure_details 'Flack H D (1983), Acta Cryst. A39, 876-881'
_refine_ls_abs_structure_Flack 0.008(14)
_refine_ls_extinction_method none
_refine_ls_goodness_of_fit_ref 1.026
_refine_ls_hydrogen_treatment mixed
_refine_ls_matrix_type full
_refine_ls_number_parameters 210
_refine_ls_number_reflns 3119
_refine_ls_number_restraints 3
_refine_ls_restrained_S_all 1.026
_refine_ls_R_factor_all 0.0319
_refine_ls_R_factor_gt 0.0273
_refine_ls_shift/su_max 0.048
_refine_ls_shift/su_mean 0.002
_refine_ls_structure_factor_coef Fsqd
_refine_ls_weighting_details 'calc w=1/[\s^2^(Fo^2^)+(0.0386P)^2^+0.0253P] where P=(Fo^2^+2Fc^2^)/3'
_refine_ls_weighting_scheme calc
_refine_ls_wR_factor_gt 0.0656
_refine_ls_wR_factor_ref 0.0686
_reflns_number_gt 2832
_reflns_number_total 3119
_reflns_threshold_expression >2sigma(I)
_cod_data_source_file cg801321esup1.cif
_cod_data_source_block 1
_cod_depositor_comments
;
The following automatic conversions were performed:

'_symmetry_cell_setting' value 'Orthorhombic' changed to
'orthorhombic' according to
/home/saulius/struct/CIF-dictionaries/cif_core.dic dictionary named
'cif_core.dic' version 2.4.2 from
2011-04-26.

'_exptl_absorpt_correction_type' value 'Multi-scan'
changed to 'multi-scan' according to
/home/saulius/struct/CIF-dictionaries/cif_core.dic dictionary named
'cif_core.dic' version 2.4.2 from 2011-04-26.

Automatic conversion script
Id: cif_fix_values 1891 2012-01-12 08:04:46Z andrius 
;
_cod_original_sg_symbol_H-M Pna21
_cod_database_code 4509371

loop_
_symmetry_equiv_pos_as_xyz
'x, y, z'
'-x, -y, z+1/2'
'-x+1/2, y+1/2, z+1/2'
'x+1/2, -y+1/2, z'

loop_
_atom_site_label
_atom_site_type_symbol
_atom_site_fract_x
_atom_site_fract_y
_atom_site_fract_z
_atom_site_U_iso_or_equiv
_atom_site_adp_type
_atom_site_occupancy
_atom_site_symmetry_multiplicity
_atom_site_calc_flag
_atom_site_refinement_flags
Fe1 Fe 0.36187(3) 0.47016(3) 0.09834(2) 0.01748(8) Uani 1 1 d .
O1 O 0.3348(2) -0.13330(17) 0.17101(13) 0.0350(5) Uani 1 1 d .
O2 O 0.0678(2) -0.07461(15) 0.14328(12) 0.0269(3) Uani 1 1 d .
O3 O 0.0293(2) 0.17130(16) 0.04594(10) 0.0254(4) Uani 1 1 d .
O4 O 0.1553(2) 0.36489(16) 0.05230(11) 0.0256(4) Uani 1 1 d .
O5 O 0.2004(3) 0.61541(18) 0.15409(14) 0.0336(4) Uani 1 1 d .
O6 O -0.0387(4) 0.5824(2) 0.38539(17) 0.0525(6) Uani 1 1 d .
O7 O 0.2467(4) 0.7103(3) 0.3375(2) 0.0793(9) Uani 1 1 d D
N1 N 0.6089(2) 0.4283(2) 0.47675(13) 0.0240(4) Uani 1 1 d .
N2 N 0.3706(2) 0.11032(19) 0.25544(12) 0.0194(4) Uani 1 1 d .
H2 H 0.4140 0.0507 0.2893 0.023 Uiso 1 1 calc R
N3 N 0.3178(2) 0.30405(18) 0.19948(12) 0.0199(4) Uani 1 1 d .
C1 C 0.5468(3) 0.4962(3) 0.41084(15) 0.0294(5) Uani 1 1 d .
H1 H 0.5489 0.5889 0.4136 0.035 Uiso 1 1 calc R
C2 C 0.6112(3) 0.2981(3) 0.46947(17) 0.0298(5) Uani 1 1 d .
H2A H 0.6578 0.2484 0.5146 0.036 Uiso 1 1 calc R
C4 C 0.5495(3) 0.2325(2) 0.40004(16) 0.0293(5) Uani 1 1 d .
H4 H 0.5555 0.1399 0.3973 0.035 Uiso 1 1 calc R
C3 C 0.4807(3) 0.4387(2) 0.34002(15) 0.0255(5) Uani 1 1 d .
H3 H 0.4368 0.4909 0.2954 0.031 Uiso 1 1 calc R
C5 C 0.4784(3) 0.3033(2) 0.33398(15) 0.0206(4) Uani 1 1 d .
C6 C 0.3944(3) 0.2409(2) 0.26183(14) 0.0181(4) Uani 1 1 d .
C7 C 0.2677(3) 0.0870(2) 0.18747(14) 0.0181(4) Uani 1 1 d .
C9 C 0.2350(3) 0.2088(2) 0.15303(13) 0.0180(4) Uani 1 1 d .
C8 C 0.2193(3) -0.0502(2) 0.16453(14) 0.0209(4) Uani 1 1 d .
C10 C 0.1333(2) 0.2490(2) 0.07832(13) 0.0183(5) Uani 1 1 d .
H5A H 0.226(4) 0.678(3) 0.1580(18) 0.022 Uiso 1 1 d .
H5B H 0.095(4) 0.620(3) 0.1518(18) 0.022 Uiso 1 1 d .
H7B H 0.154(3) 0.752(3) 0.324(2) 0.027 Uiso 1 1 d D
H7A H 0.341(2) 0.757(2) 0.3382(19) 0.027 Uiso 1 1 d D
H6B H 0.059(7) 0.603(5) 0.363(3) 0.103(19) Uiso 1 1 d .
H6A H -0.067(5) 0.586(4) 0.440(3) 0.071(12) Uiso 1 1 d .

loop_
_atom_site_aniso_label
_atom_site_aniso_U_11
_atom_site_aniso_U_22
_atom_site_aniso_U_33
_atom_site_aniso_U_23
_atom_site_aniso_U_13
_atom_site_aniso_U_12
Fe1 0.01845(14) 0.01392(13) 0.02006(14) 0.00091(15) -0.00065(16) -0.00084(10)
O1 0.0226(9) 0.0171(9) 0.0651(14) -0.0044(8) -0.0077(8) 0.0032(7)
O2 0.0225(8) 0.0170(8) 0.0413(9) -0.0015(7) -0.0091(8) -0.0013(6)
O3 0.0318(9) 0.0229(8) 0.0215(8) 0.0006(7) -0.0036(7) -0.0097(7)
O4 0.0279(8) 0.0188(8) 0.0300(9) 0.0058(7) -0.0073(7) -0.0054(6)
O5 0.0265(9) 0.0186(8) 0.0557(12) -0.0054(9) 0.0100(9) -0.0006(8)
O6 0.0692(18) 0.0447(13) 0.0434(14) -0.0104(11) 0.0108(12) -0.0119(12)
O7 0.0730(19) 0.080(2) 0.085(2) -0.0022(18) 0.0096(18) -0.0160(17)
N1 0.0272(10) 0.0226(10) 0.0222(10) -0.0071(8) 0.0011(8) -0.0018(8)
N2 0.0212(9) 0.0174(9) 0.0196(9) -0.0001(7) -0.0020(7) 0.0009(7)
N3 0.0224(9) 0.0162(9) 0.0211(9) -0.0011(7) -0.0003(7) -0.0033(7)
C1 0.0419(15) 0.0205(11) 0.0257(13) -0.0037(10) 0.0016(10) -0.0050(10)
C2 0.0377(14) 0.0251(12) 0.0265(12) -0.0022(10) -0.0085(10) 0.0027(10)
C4 0.0385(14) 0.0182(11) 0.0311(13) -0.0050(10) -0.0077(11) 0.0019(10)
C3 0.0395(14) 0.0194(11) 0.0178(11) -0.0001(9) 0.0004(9) -0.0006(10)
C5 0.0213(10) 0.0189(10) 0.0216(10) -0.0015(9) 0.0020(8) -0.0029(8)
C6 0.0179(10) 0.0178(11) 0.0187(10) -0.0019(8) 0.0019(8) -0.0008(8)
C7 0.0172(10) 0.0169(10) 0.0203(11) -0.0012(8) 0.0002(8) -0.0015(8)
C9 0.0194(10) 0.0152(10) 0.0193(10) -0.0028(8) 0.0014(8) -0.0028(8)
C8 0.0254(12) 0.0154(10) 0.0220(11) -0.0004(8) 0.0000(9) 0.0002(9)
C10 0.0199(10) 0.0156(9) 0.0193(13) -0.0006(7) 0.0019(7) -0.0011(8)

loop_
_atom_type_symbol
_atom_type_description
_atom_type_scat_dispersion_real
_atom_type_scat_dispersion_imag
_atom_type_scat_source
H H 0.0000 0.0000 'International Tables Vol C Tables 4.2.6.8 and 6.1.1.4'
C C 0.0033 0.0016 'International Tables Vol C Tables 4.2.6.8 and 6.1.1.4'
Fe Fe 0.3463 0.8444 'International Tables Vol C Tables 4.2.6.8 and 6.1.1.4'
N N 0.0061 0.0033 'International Tables Vol C Tables 4.2.6.8 and 6.1.1.4'
O O 0.0106 0.0060 'International Tables Vol C Tables 4.2.6.8 and 6.1.1.4'

loop_
_geom_angle_atom_site_label_1
_geom_angle_atom_site_label_2
_geom_angle_atom_site_label_3
_geom_angle
_geom_angle_site_symmetry_1
_geom_angle_site_symmetry_3
O2 Fe1 O4 179.62(8) 4 .
O2 Fe1 O3 90.67(7) 4 4
O4 Fe1 O3 89.08(7) . 4
O2 Fe1 O5 87.33(8) 4 .
O4 Fe1 O5 92.93(8) . .
O3 Fe1 O5 177.90(8) 4 .
O2 Fe1 N1 88.69(7) 4 2_664
O4 Fe1 N1 91.00(7) . 2_664
O3 Fe1 N1 85.19(7) 4 2_664
O5 Fe1 N1 95.39(8) . 2_664
O2 Fe1 N3 104.63(7) 4 .
O4 Fe1 N3 75.61(7) . .
O3 Fe1 N3 82.14(7) 4 .
O5 Fe1 N3 97.75(7) . .
N1 Fe1 N3 161.64(7) 2_664 .
C8 O2 Fe1 136.42(14) . 4_455
C10 O3 Fe1 132.45(14) . 4_455
C10 O4 Fe1 118.55(13) . .
Fe1 O5 H5A 122(2) . .
Fe1 O5 H5B 127.5(19) . .
H5A O5 H5B 104(3) . .
H6B O6 H6A 127(4) . .
H7B O7 H7A 116(3) . .
C2 N1 C1 116.9(2) . .
C2 N1 Fe1 123.01(18) . 2_665
C1 N1 Fe1 118.21(16) . 2_665
C6 N2 C7 108.20(19) . .
C6 N2 H2 125.9 . .
C7 N2 H2 125.9 . .
C6 N3 C9 105.29(18) . .
C6 N3 Fe1 142.51(15) . .
C9 N3 Fe1 102.36(13) . .
N1 C1 C3 123.4(2) . .
N1 C1 H1 118.3 . .
C3 C1 H1 118.3 . .
N1 C2 C4 123.4(2) . .
N1 C2 H2A 118.3 . .
C4 C2 H2A 118.3 . .
C2 C4 C5 119.2(2) . .
C2 C4 H4 120.4 . .
C5 C4 H4 120.4 . .
C1 C3 C5 119.4(2) . .
C1 C3 H3 120.3 . .
C5 C3 H3 120.3 . .
C3 C5 C4 117.6(2) . .
C3 C5 C6 119.6(2) . .
C4 C5 C6 122.7(2) . .
N3 C6 N2 111.41(19) . .
N3 C6 C5 124.9(2) . .
N2 C6 C5 123.4(2) . .
N2 C7 C9 105.17(19) . .
N2 C7 C8 120.2(2) . .
C9 C7 C8 134.6(2) . .
N3 C9 C7 109.86(18) . .
N3 C9 C10 118.63(18) . .
C7 C9 C10 131.51(19) . .
O1 C8 O2 124.6(2) . .
O1 C8 C7 116.1(2) . .
O2 C8 C7 119.29(19) . .
O3 C10 O4 123.48(19) . .
O3 C10 C9 119.92(19) . .
O4 C10 C9 116.56(18) . .

loop_
_geom_bond_atom_site_label_1
_geom_bond_atom_site_label_2
_geom_bond_distance
_geom_bond_site_symmetry_2
Fe1 O2 2.0544(16) 4
Fe1 O4 2.0689(16) .
Fe1 O3 2.1181(16) 4
Fe1 O5 2.1385(19) .
Fe1 N1 2.202(2) 2_664
Fe1 N3 2.3622(19) .
O1 C8 1.242(3) .
O2 C8 1.252(3) .
O2 Fe1 2.0544(16) 4_455
O3 C10 1.246(2) .
O3 Fe1 2.1181(16) 4_455
O4 C10 1.268(3) .
O5 H5A 0.68(3) .
O5 H5B 0.82(3) .
O6 H6B 0.86(5) .
O6 H6A 0.89(5) .
O7 H7B 0.867(10) .
O7 H7A 0.876(10) .
N1 C2 1.338(3) .
N1 C1 1.345(3) .
N1 Fe1 2.202(2) 2_665
N2 C6 1.354(3) .
N2 C7 1.364(3) .
N2 H2 0.8800 .
N3 C6 1.323(3) .
N3 C9 1.381(3) .
C1 C3 1.368(3) .
C1 H1 0.9500 .
C2 C4 1.376(3) .
C2 H2A 0.9500 .
C4 C5 1.388(3) .
C4 H4 0.9500 .
C3 C5 1.390(3) .
C3 H3 0.9500 .
C5 C6 1.464(3) .
C7 C9 1.385(3) .
C7 C8 1.499(3) .
C9 C10 1.483(3) .

loop_
_geom_hbond_atom_site_label_D
_geom_hbond_atom_site_label_H
_geom_hbond_atom_site_label_A
_geom_hbond_distance_DH
_geom_hbond_distance_HA
_geom_hbond_distance_DA
_geom_hbond_angle_DHA
_geom_hbond_site_symmetry_A
O5 H5A O1 0.68(3) 2.12(3) 2.790(3) 174(3) 1_565
O5 H5B O1 0.82(3) 2.06(3) 2.864(3) 169(3) 4_455
O6 H6A O4 0.89(5) 1.98(5) 2.849(3) 166(4) 2_565
N2 H2 O6 0.88 2.08 2.938(3) 166.0 4
O7 H7A O6 0.876(10) 2.036(19) 2.806(4) 146(3) 4_565
O6 H6B O7 0.86(5) 1.88(5) 2.688(4) 157(5) .

loop_
_geom_torsion_atom_site_label_1
_geom_torsion_atom_site_label_2
_geom_torsion_atom_site_label_3
_geom_torsion_atom_site_label_4
_geom_torsion
_geom_torsion_site_symmetry_1
O2 Fe1 O4 C10 110(10) 4
O3 Fe1 O4 C10 61.33(17) 4
O5 Fe1 O4 C10 -118.04(17) .
N1 Fe1 O4 C10 146.51(17) 2_664
N3 Fe1 O4 C10 -20.79(16) .
O2 Fe1 N3 C6 -19.0(3) 4
O4 Fe1 N3 C6 160.7(3) .
O3 Fe1 N3 C6 69.6(2) 4
O5 Fe1 N3 C6 -108.3(2) .
N1 Fe1 N3 C6 116.4(3) 2_664
O2 Fe1 N3 C9 -155.83(13) 4
O4 Fe1 N3 C9 23.87(13) .
O3 Fe1 N3 C9 -67.19(13) 4
O5 Fe1 N3 C9 114.92(14) .
N1 Fe1 N3 C9 -20.4(3) 2_664
C2 N1 C1 C3 2.8(4) .
Fe1 N1 C1 C3 -162.1(2) 2_665
C1 N1 C2 C4 -1.9(4) .
Fe1 N1 C2 C4 162.3(2) 2_665
N1 C2 C4 C5 -1.0(4) .
N1 C1 C3 C5 -0.9(4) .
C1 C3 C5 C4 -2.1(4) .
C1 C3 C5 C6 174.7(2) .
C2 C4 C5 C3 3.0(4) .
C2 C4 C5 C6 -173.7(2) .
C9 N3 C6 N2 2.6(2) .
Fe1 N3 C6 N2 -133.6(2) .
C9 N3 C6 C5 -171.13(19) .
Fe1 N3 C6 C5 52.7(3) .
C7 N2 C6 N3 -2.5(2) .
C7 N2 C6 C5 171.31(19) .
C3 C5 C6 N3 0.1(3) .
C4 C5 C6 N3 176.7(2) .
C3 C5 C6 N2 -172.9(2) .
C4 C5 C6 N2 3.7(3) .
C6 N2 C7 C9 1.3(2) .
C6 N2 C7 C8 179.84(18) .
C6 N3 C9 C7 -1.7(2) .
Fe1 N3 C9 C7 152.72(14) .
C6 N3 C9 C10 178.99(17) .
Fe1 N3 C9 C10 -26.6(2) .
N2 C7 C9 N3 0.3(2) .
C8 C7 C9 N3 -178.0(2) .
N2 C7 C9 C10 179.4(2) .
C8 C7 C9 C10 1.2(4) .
Fe1 O2 C8 O1 -161.7(2) 4_455
Fe1 O2 C8 C7 20.8(4) 4_455
N2 C7 C8 O1 -40.3(3) .
C9 C7 C8 O1 137.8(3) .
N2 C7 C8 O2 137.4(2) .
C9 C7 C8 O2 -44.6(4) .
Fe1 O3 C10 O4 -141.02(18) 4_455
Fe1 O3 C10 C9 37.0(3) 4_455
Fe1 O4 C10 O3 -169.12(15) .
Fe1 O4 C10 C9 12.8(2) .
N3 C9 C10 O3 -164.96(19) .
C7 C9 C10 O3 15.9(3) .
N3 C9 C10 O4 13.2(3) .
C7 C9 C10 O4 -166.0(2) .
